data_4071732
loop_
_publ_author_name
'Miyake, Yoshihiro'
'Endo, Satoshi'
'Nomaguchi, Yohei'
'Yuki, Masahiro'
'Nishibayashi, Yoshiaki'

_publ_section_title
;
 Novel Monophosphido-Bridged Diruthenium Complexes: Efficient Preparative
 Method and Catalytic Activity toward Reactions of Propargylic Alcohols
 with Aromatic Compounds
;
_journal_issue 15
_journal_name_full Organometallics
_journal_page_first 4017
_journal_paper_doi 10.1021/om8003465
_journal_volume 27
_journal_year 2008
_chemical_formula_moiety 'C22 H36 Cl3 P Ru2 '
_chemical_formula_sum 'C22 H36 Cl3 P Ru2'
_chemical_formula_weight 640.00
_space_group_IT_number 14
_symmetry_cell_setting monoclinic
_symmetry_Int_Tables_number 14
_symmetry_space_group_name_Hall '-P 2yn'
_symmetry_space_group_name_H-M 'P 1 21/n 1'
_cell_angle_alpha 90.0000
_cell_angle_beta 96.1559(17)
_cell_angle_gamma 90.0000
_cell_formula_units_Z 4
_cell_length_a 8.8726(4)
_cell_length_b 14.5203(7)
_cell_length_c 19.0631(7)
_cell_measurement_reflns_used 28779
_cell_measurement_temperature 173.1
_cell_measurement_theta_max 27.5
_cell_measurement_theta_min 1.8
_cell_volume 2441.79(18)
_computing_cell_refinement PROCESS-AUTO
_computing_data_collection PROCESS-AUTO
_computing_data_reduction CrystalStructure
_computing_publication_material 'CrystalStructure 3.8'
_computing_structure_refinement CRYSTALS
_computing_structure_solution SIR97
_diffrn_detector_area_resol_mean 10.00
_diffrn_measured_fraction_theta_full 0.993
_diffrn_measured_fraction_theta_max 0.993
_diffrn_measurement_device_type 'Rigaku RAXIS-RAPID'
_diffrn_measurement_method \w
_diffrn_radiation_type 'Mo K\a'
_diffrn_radiation_wavelength 0.71069
_diffrn_reflns_av_R_equivalents 0.071
_diffrn_reflns_limit_h_max 11
_diffrn_reflns_limit_h_min -11
_diffrn_reflns_limit_k_max 18
_diffrn_reflns_limit_k_min -18
_diffrn_reflns_limit_l_max 24
_diffrn_reflns_limit_l_min -24
_diffrn_reflns_number 20078
_diffrn_reflns_theta_full 27.48
_diffrn_reflns_theta_max 27.48
_exptl_absorpt_coefficient_mu 1.638
_exptl_absorpt_correction_T_max 0.721
_exptl_absorpt_correction_T_min 0.495
_exptl_absorpt_correction_type multi-scan
_exptl_absorpt_process_details
;
    Higashi, T. (1995). Program for Absorption Correction.
    Rigaku Corporation, Tokyo, Japan.
;
_exptl_crystal_colour black
_exptl_crystal_density_diffrn 1.741
_exptl_crystal_density_method 'not measured'
_exptl_crystal_description platelet
_exptl_crystal_F_000 1288.00
_exptl_crystal_size_max 0.70
_exptl_crystal_size_mid 0.50
_exptl_crystal_size_min 0.20
_refine_diff_density_max 2.66
_refine_diff_density_min -2.41
_refine_ls_extinction_method none
_refine_ls_goodness_of_fit_ref 0.990
_refine_ls_hydrogen_treatment refall
_refine_ls_number_parameters 289
_refine_ls_number_reflns 5555
_refine_ls_R_factor_gt 0.0613
_refine_ls_shift/su_max 0.0000
_refine_ls_structure_factor_coef Fsqd
_refine_ls_weighting_details 'w = 1/[0.0041Fo^2^ + 1.0000\s(Fo^2^)]/(4Fo^2^)'
_refine_ls_weighting_scheme calc
_refine_ls_wR_factor_ref 0.1789
_reflns_number_gt 4283
_reflns_number_total 5558
_reflns_threshold_expression F^2^>2.0\s(F^2^)
_cod_data_source_file om8003465-file003.cif
_cod_data_source_block '_1a____________________'
_cod_original_formula_sum 'C22 H36 Cl3 P Ru2 '
_cod_database_code 4071732

loop_
_symmetry_equiv_pos_site_id
_symmetry_equiv_pos_as_xyz
1 +X,+Y,+Z
2 1/2-X,1/2+Y,1/2-Z
3 -X,-Y,-Z
4 1/2+X,1/2-Y,1/2+Z

loop_
_atom_site_label
_atom_site_type_symbol
_atom_site_fract_x
_atom_site_fract_y
_atom_site_fract_z
_atom_site_U_iso_or_equiv
_atom_site_adp_type
_atom_site_occupancy
_atom_site_symmetry_multiplicity
_atom_site_calc_flag
_atom_site_refinement_flags
Ru(1) Ru 0.44624(5) 0.22161(3) 0.77293(3) 0.01764(12) Uani 1.00 1 d .
Ru(2) Ru 0.66775(5) 0.26735(3) 0.88697(3) 0.01755(13) Uani 1.00 1 d .
Cl(1) Cl 0.44446(18) 0.35232(11) 0.84808(8) 0.0273(3) Uani 1.00 1 d .
Cl(2) Cl 0.30171(19) 0.14309(13) 0.85785(9) 0.0321(4) Uani 1.00 1 d .
Cl(3) Cl 0.79098(19) 0.35704(11) 0.80106(8) 0.0283(3) Uani 1.00 1 d .
P(1) P 0.65705(17) 0.14036(10) 0.81534(8) 0.0188(3) Uani 1.00 1 d .
C(1) C 0.4378(7) 0.1534(4) 0.6687(3) 0.0224(15) Uani 1.00 1 d .
C(2) C 0.5133(7) 0.2412(4) 0.6648(3) 0.0213(15) Uani 1.00 1 d .
C(3) C 0.4078(7) 0.3112(4) 0.6793(3) 0.0234(15) Uani 1.00 1 d .
C(4) C 0.2684(7) 0.2671(4) 0.6927(3) 0.0225(15) Uani 1.00 1 d .
C(5) C 0.2864(7) 0.1700(4) 0.6844(3) 0.0254(16) Uani 1.00 1 d .
C(6) C 0.4968(9) 0.0620(5) 0.6481(3) 0.0366(19) Uani 1.00 1 d .
C(7) C 0.6610(8) 0.2586(5) 0.6361(3) 0.0337(19) Uani 1.00 1 d .
C(8) C 0.4375(8) 0.4125(4) 0.6762(4) 0.0350(19) Uani 1.00 1 d .
C(9) C 0.1270(7) 0.3139(5) 0.7109(4) 0.037(2) Uani 1.00 1 d .
C(10) C 0.1683(8) 0.0981(5) 0.6900(3) 0.0362(19) Uani 1.00 1 d .
C(11) C 0.7294(7) 0.3449(4) 0.9834(3) 0.0218(14) Uani 1.00 1 d .
C(12) C 0.8619(7) 0.2957(4) 0.9668(3) 0.0228(15) Uani 1.00 1 d .
C(13) C 0.8290(7) 0.2000(4) 0.9680(3) 0.0240(15) Uani 1.00 1 d .
C(14) C 0.6776(7) 0.1884(4) 0.9873(3) 0.0253(15) Uani 1.00 1 d .
C(15) C 0.6169(7) 0.2776(4) 0.9964(3) 0.0238(15) Uani 1.00 1 d .
C(16) C 0.7125(8) 0.4473(4) 0.9863(3) 0.0330(18) Uani 1.00 1 d .
C(17) C 1.0098(7) 0.3380(5) 0.9525(3) 0.0327(18) Uani 1.00 1 d .
C(18) C 0.9413(8) 0.1252(4) 0.9612(3) 0.0332(18) Uani 1.00 1 d .
C(19) C 0.6034(8) 0.1013(5) 1.0077(3) 0.0342(18) Uani 1.00 1 d .
C(20) C 0.4619(8) 0.2965(5) 1.0189(4) 0.036(2) Uani 1.00 1 d .
C(21) C 0.6270(8) 0.0227(4) 0.8441(3) 0.0300(17) Uani 1.00 1 d .
C(22) C 0.8230(7) 0.1237(4) 0.7681(3) 0.0266(16) Uani 1.00 1 d .
H(1) H 0.5980 0.0684 0.6369 0.043 Uiso 1.00 1 c R
H(2) H 0.4348 0.0392 0.6082 0.043 Uiso 1.00 1 c R
H(3) H 0.4947 0.0202 0.6863 0.043 Uiso 1.00 1 c R
H(4) H 0.6776 0.3231 0.6336 0.041 Uiso 1.00 1 c R
H(5) H 0.6584 0.2326 0.5903 0.041 Uiso 1.00 1 c R
H(6) H 0.7408 0.2312 0.6663 0.041 Uiso 1.00 1 c R
H(7) H 0.3494 0.4453 0.6858 0.042 Uiso 1.00 1 c R
H(8) H 0.4626 0.4284 0.6305 0.042 Uiso 1.00 1 c R
H(9) H 0.5194 0.4280 0.7104 0.042 Uiso 1.00 1 c R
H(10) H 0.0514 0.2690 0.7165 0.044 Uiso 1.00 1 c R
H(11) H 0.0915 0.3550 0.6739 0.044 Uiso 1.00 1 c R
H(12) H 0.1485 0.3474 0.7536 0.044 Uiso 1.00 1 c R
H(13) H 0.2100 0.0391 0.6824 0.043 Uiso 1.00 1 c R
H(14) H 0.0848 0.1090 0.6555 0.043 Uiso 1.00 1 c R
H(15) H 0.1351 0.1003 0.7357 0.043 Uiso 1.00 1 c R
H(16) H 0.8034 0.4757 0.9751 0.040 Uiso 1.00 1 c R
H(17) H 0.6929 0.4651 1.0324 0.040 Uiso 1.00 1 c R
H(18) H 0.6306 0.4661 0.9532 0.040 Uiso 1.00 1 c R
H(19) H 1.0784 0.2908 0.9424 0.039 Uiso 1.00 1 c R
H(20) H 1.0514 0.3716 0.9928 0.039 Uiso 1.00 1 c R
H(21) H 0.9932 0.3784 0.9133 0.039 Uiso 1.00 1 c R
H(22) H 0.8950 0.0671 0.9670 0.039 Uiso 1.00 1 c R
H(23) H 1.0247 0.1326 0.9964 0.039 Uiso 1.00 1 c R
H(24) H 0.9761 0.1281 0.9158 0.039 Uiso 1.00 1 c R
H(25) H 0.6518 0.0502 0.9884 0.041 Uiso 1.00 1 c R
H(26) H 0.6123 0.0961 1.0576 0.041 Uiso 1.00 1 c R
H(27) H 0.4993 0.1022 0.9898 0.041 Uiso 1.00 1 c R
H(28) H 0.4488 0.3611 1.0233 0.044 Uiso 1.00 1 c R
H(29) H 0.4531 0.2678 1.0630 0.044 Uiso 1.00 1 c R
H(30) H 0.3863 0.2729 0.9845 0.044 Uiso 1.00 1 c R
H(31) H 0.6117 0.0225 0.8927 0.036 Uiso 1.00 1 c R
H(32) H 0.7135 -0.0134 0.8372 0.036 Uiso 1.00 1 c R
H(33) H 0.5403 -0.0023 0.8172 0.036 Uiso 1.00 1 c R
H(34) H 0.8106 0.0694 0.7402 0.032 Uiso 1.00 1 c R
H(35) H 0.9107 0.1179 0.8010 0.032 Uiso 1.00 1 c R
H(36) H 0.8342 0.1752 0.7384 0.032 Uiso 1.00 1 c R

loop_
_atom_site_aniso_label
_atom_site_aniso_U_11
_atom_site_aniso_U_22
_atom_site_aniso_U_33
_atom_site_aniso_U_12
_atom_site_aniso_U_13
_atom_site_aniso_U_23
Ru(1) 0.0166(2) 0.0149(2) 0.0220(2) 0.00030(17) 0.00469(19) -0.00158(17)
Ru(2) 0.0192(2) 0.0122(2) 0.0216(2) -0.00144(17) 0.0039(2) -0.00015(17)
Cl(1) 0.0296(7) 0.0224(7) 0.0293(7) 0.0092(6) 0.0005(6) -0.0076(6)
Cl(2) 0.0263(7) 0.0399(9) 0.0315(8) -0.0087(6) 0.0103(6) 0.0024(7)
Cl(3) 0.0326(8) 0.0240(7) 0.0285(7) -0.0101(6) 0.0053(6) 0.0050(6)
P(1) 0.0195(7) 0.0126(7) 0.0246(7) 0.0010(5) 0.0043(6) -0.0012(5)
C(1) 0.024(2) 0.019(2) 0.024(3) -0.000(2) 0.000(2) -0.003(2)
C(2) 0.022(3) 0.023(3) 0.019(2) 0.001(2) 0.005(2) -0.004(2)
C(3) 0.025(3) 0.023(3) 0.022(2) -0.002(2) 0.002(2) -0.001(2)
C(4) 0.022(3) 0.019(3) 0.028(3) 0.003(2) 0.009(2) 0.001(2)
C(5) 0.026(3) 0.025(3) 0.026(3) -0.002(2) 0.006(2) -0.002(2)
C(6) 0.049(4) 0.025(3) 0.034(3) 0.012(3) -0.005(3) -0.009(2)
C(7) 0.030(3) 0.047(4) 0.025(3) -0.004(3) 0.008(2) 0.001(3)
C(8) 0.041(4) 0.022(3) 0.043(4) -0.002(3) 0.008(3) -0.001(2)
C(9) 0.022(3) 0.043(4) 0.046(4) 0.010(3) 0.001(3) 0.001(3)
C(10) 0.036(3) 0.034(4) 0.038(4) -0.015(3) 0.001(3) 0.001(3)
C(11) 0.027(3) 0.017(2) 0.022(2) -0.004(2) 0.002(2) -0.003(2)
C(12) 0.020(2) 0.023(3) 0.025(3) 0.002(2) 0.000(2) 0.004(2)
C(13) 0.029(3) 0.017(2) 0.025(3) -0.002(2) 0.000(2) 0.002(2)
C(14) 0.032(3) 0.022(3) 0.022(2) -0.005(2) 0.005(2) 0.004(2)
C(15) 0.025(3) 0.023(3) 0.023(3) -0.004(2) 0.003(2) 0.004(2)
C(16) 0.043(4) 0.019(3) 0.037(3) -0.002(2) 0.005(3) -0.008(2)
C(17) 0.025(3) 0.034(3) 0.038(3) -0.005(2) -0.000(2) 0.003(3)
C(18) 0.040(3) 0.023(3) 0.035(3) 0.008(3) -0.003(3) 0.003(2)
C(19) 0.047(4) 0.030(3) 0.025(3) -0.013(3) 0.004(3) 0.002(2)
C(20) 0.031(3) 0.038(4) 0.042(4) 0.000(3) 0.013(3) -0.005(3)
C(21) 0.035(3) 0.018(3) 0.037(3) -0.001(2) 0.004(3) -0.001(2)
C(22) 0.024(3) 0.024(3) 0.033(3) 0.005(2) 0.006(2) 0.000(2)

loop_
_atom_type_symbol
_atom_type_description
_atom_type_scat_dispersion_real
_atom_type_scat_dispersion_imag
_atom_type_scat_source
C C 0.003 0.002
;
International Tables for Crystallography
(1992, Vol. C, Tables 4.2.6.8 and 6.1.1.4)
;
H H 0.000 0.000
;
International Tables for Crystallography
(1992, Vol. C, Table 6.1.1.4)
;
Ru Ru -1.259 0.836
;
International Tables for Crystallography
(1992, Vol. C, Tables 4.2.6.8 and 6.1.1.4)
;
P P 0.102 0.094
;
International Tables for Crystallography
(1992, Vol. C, Tables 4.2.6.8 and 6.1.1.4)
;
Cl Cl 0.148 0.159
;
International Tables for Crystallography
(1992, Vol. C, Tables 4.2.6.8 and 6.1.1.4)
;

loop_
_geom_angle_atom_site_label_1
_geom_angle_atom_site_label_2
_geom_angle_atom_site_label_3
_geom_angle
_geom_angle_publ_flag
Ru(2) Ru(1) Cl(1) 53.34(3) yes
Ru(2) Ru(1) Cl(2) 88.36(4) yes
Ru(2) Ru(1) P(1) 51.58(3) yes
Ru(2) Ru(1) C(1) 138.02(16) yes
Ru(2) Ru(1) C(2) 116.50(15) yes
Ru(2) Ru(1) C(3) 120.95(16) yes
Ru(2) Ru(1) C(4) 148.59(16) yes
Ru(2) Ru(1) C(5) 173.32(17) yes
Cl(1) Ru(1) Cl(2) 86.31(6) yes
Cl(1) Ru(1) P(1) 104.89(5) yes
Cl(1) Ru(1) C(1) 153.55(16) yes
Cl(1) Ru(1) C(2) 118.42(16) yes
Cl(1) Ru(1) C(3) 90.37(17) yes
Cl(1) Ru(1) C(4) 97.45(17) yes
Cl(1) Ru(1) C(5) 133.14(18) yes
Cl(2) Ru(1) P(1) 89.57(5) yes
Cl(2) Ru(1) C(1) 114.52(17) yes
Cl(2) Ru(1) C(2) 151.92(16) yes
Cl(2) Ru(1) C(3) 139.67(17) yes
Cl(2) Ru(1) C(4) 102.33(18) yes
Cl(2) Ru(1) C(5) 90.48(18) yes
P(1) Ru(1) C(1) 91.97(16) yes
P(1) Ru(1) C(2) 95.95(16) yes
P(1) Ru(1) C(3) 129.83(17) yes
P(1) Ru(1) C(4) 155.34(18) yes
P(1) Ru(1) C(5) 121.84(18) yes
C(1) Ru(1) C(2) 38.0(2) yes
C(1) Ru(1) C(3) 63.2(2) yes
C(1) Ru(1) C(4) 63.5(2) yes
C(1) Ru(1) C(5) 37.6(2) yes
C(2) Ru(1) C(3) 37.6(2) yes
C(2) Ru(1) C(4) 63.7(2) yes
C(2) Ru(1) C(5) 63.3(2) yes
C(3) Ru(1) C(4) 38.4(2) yes
C(3) Ru(1) C(5) 63.4(2) yes
C(4) Ru(1) C(5) 38.0(2) yes
Ru(1) Ru(2) Cl(1) 53.19(3) yes
Ru(1) Ru(2) Cl(3) 86.24(4) yes
Ru(1) Ru(2) P(1) 51.40(3) yes
Ru(1) Ru(2) C(11) 148.90(17) yes
Ru(1) Ru(2) C(12) 172.50(17) yes
Ru(1) Ru(2) C(13) 140.34(16) yes
Ru(1) Ru(2) C(14) 119.76(17) yes
Ru(1) Ru(2) C(15) 123.23(17) yes
Cl(1) Ru(2) Cl(3) 86.12(5) yes
Cl(1) Ru(2) P(1) 104.56(5) yes
Cl(1) Ru(2) C(11) 96.91(17) yes
Cl(1) Ru(2) C(12) 132.67(17) yes
Cl(1) Ru(2) C(13) 153.85(18) yes
Cl(1) Ru(2) C(14) 119.28(18) yes
Cl(1) Ru(2) C(15) 90.68(17) yes
Cl(3) Ru(2) P(1) 91.29(5) yes
Cl(3) Ru(2) C(11) 101.57(17) yes
Cl(3) Ru(2) C(12) 89.48(17) yes
Cl(3) Ru(2) C(13) 113.64(18) yes
Cl(3) Ru(2) C(14) 150.83(18) yes
Cl(3) Ru(2) C(15) 139.22(17) yes
P(1) Ru(2) C(11) 155.68(16) yes
P(1) Ru(2) C(12) 122.66(17) yes
P(1) Ru(2) C(13) 92.45(17) yes
P(1) Ru(2) C(14) 95.33(17) yes
P(1) Ru(2) C(15) 128.61(17) yes
C(11) Ru(2) C(12) 38.3(2) yes
C(11) Ru(2) C(13) 63.5(2) yes
C(11) Ru(2) C(14) 63.7(2) yes
C(11) Ru(2) C(15) 38.5(2) yes
C(12) Ru(2) C(13) 37.4(2) yes
C(12) Ru(2) C(14) 63.1(2) yes
C(12) Ru(2) C(15) 63.6(2) yes
C(13) Ru(2) C(14) 37.8(2) yes
C(13) Ru(2) C(15) 63.2(2) yes
C(14) Ru(2) C(15) 37.6(2) yes
Ru(1) Cl(1) Ru(2) 73.46(4) yes
Ru(1) P(1) Ru(2) 77.01(4) yes
Ru(1) P(1) C(21) 116.7(2) yes
Ru(1) P(1) C(22) 124.6(2) yes
Ru(2) P(1) C(21) 125.0(2) yes
Ru(2) P(1) C(22) 114.7(2) yes
C(21) P(1) C(22) 100.2(3) yes
Ru(1) C(1) C(2) 71.4(3) yes
Ru(1) C(1) C(5) 71.3(3) yes
Ru(1) C(1) C(6) 130.8(4) yes
C(2) C(1) C(5) 108.3(5) yes
C(2) C(1) C(6) 126.3(6) yes
C(5) C(1) C(6) 124.6(6) yes
Ru(1) C(2) C(1) 70.7(3) yes
Ru(1) C(2) C(3) 70.5(3) yes
Ru(1) C(2) C(7) 133.9(4) yes
C(1) C(2) C(3) 107.5(5) yes
C(1) C(2) C(7) 126.7(6) yes
C(3) C(2) C(7) 124.6(6) yes
Ru(1) C(3) C(2) 71.9(3) yes
Ru(1) C(3) C(4) 69.8(3) yes
Ru(1) C(3) C(8) 126.8(4) yes
C(2) C(3) C(4) 108.1(5) yes
C(2) C(3) C(8) 124.8(6) yes
C(4) C(3) C(8) 127.0(6) yes
Ru(1) C(4) C(3) 71.8(3) yes
Ru(1) C(4) C(5) 72.5(3) yes
Ru(1) C(4) C(9) 122.5(4) yes
C(3) C(4) C(5) 108.1(5) yes
C(3) C(4) C(9) 126.5(5) yes
C(5) C(4) C(9) 125.4(6) yes
Ru(1) C(5) C(1) 71.1(3) yes
Ru(1) C(5) C(4) 69.6(3) yes
Ru(1) C(5) C(10) 125.4(4) yes
C(1) C(5) C(4) 107.9(5) yes
C(1) C(5) C(10) 125.6(6) yes
C(4) C(5) C(10) 126.5(6) yes
Ru(2) C(11) C(12) 72.3(3) yes
Ru(2) C(11) C(15) 71.1(3) yes
Ru(2) C(11) C(16) 121.9(4) yes
C(12) C(11) C(15) 107.4(5) yes
C(12) C(11) C(16) 126.1(6) yes
C(15) C(11) C(16) 126.5(6) yes
Ru(2) C(12) C(11) 69.5(3) yes
Ru(2) C(12) C(13) 71.5(3) yes
Ru(2) C(12) C(17) 125.6(4) yes
C(11) C(12) C(13) 108.0(5) yes
C(11) C(12) C(17) 126.0(5) yes
C(13) C(12) C(17) 126.1(6) yes
Ru(2) C(13) C(12) 71.1(3) yes
Ru(2) C(13) C(14) 71.3(3) yes
Ru(2) C(13) C(18) 130.4(4) yes
C(12) C(13) C(14) 108.5(5) yes
C(12) C(13) C(18) 124.9(6) yes
C(14) C(13) C(18) 126.0(5) yes
Ru(2) C(14) C(13) 70.9(3) yes
Ru(2) C(14) C(15) 69.8(3) yes
Ru(2) C(14) C(19) 133.0(4) yes
C(13) C(14) C(15) 107.5(5) yes
C(13) C(14) C(19) 127.8(6) yes
C(15) C(14) C(19) 123.8(6) yes
Ru(2) C(15) C(11) 70.3(3) yes
Ru(2) C(15) C(14) 72.6(3) yes
Ru(2) C(15) C(20) 124.9(4) yes
C(11) C(15) C(14) 108.6(5) yes
C(11) C(15) C(20) 126.6(6) yes
C(14) C(15) C(20) 124.8(6) yes
C(1) C(6) H(1) 109.8 no
C(1) C(6) H(2) 109.3 no
C(1) C(6) H(3) 109.3 no
H(1) C(6) H(2) 109.5 no
H(1) C(6) H(3) 109.5 no
H(2) C(6) H(3) 109.5 no
C(2) C(7) H(4) 109.4 no
C(2) C(7) H(5) 109.5 no
C(2) C(7) H(6) 109.5 no
H(4) C(7) H(5) 109.5 no
H(4) C(7) H(6) 109.5 no
H(5) C(7) H(6) 109.5 no
C(3) C(8) H(7) 109.5 no
C(3) C(8) H(8) 109.6 no
C(3) C(8) H(9) 109.4 no
H(7) C(8) H(8) 109.5 no
H(7) C(8) H(9) 109.5 no
H(8) C(8) H(9) 109.5 no
C(4) C(9) H(10) 109.5 no
C(4) C(9) H(11) 109.4 no
C(4) C(9) H(12) 109.5 no
H(10) C(9) H(11) 109.5 no
H(10) C(9) H(12) 109.5 no
H(11) C(9) H(12) 109.5 no
C(5) C(10) H(13) 109.4 no
C(5) C(10) H(14) 109.6 no
C(5) C(10) H(15) 109.4 no
H(13) C(10) H(14) 109.5 no
H(13) C(10) H(15) 109.5 no
H(14) C(10) H(15) 109.5 no
C(11) C(16) H(16) 109.4 no
C(11) C(16) H(17) 109.5 no
C(11) C(16) H(18) 109.5 no
H(16) C(16) H(17) 109.5 no
H(16) C(16) H(18) 109.5 no
H(17) C(16) H(18) 109.5 no
C(12) C(17) H(19) 109.5 no
C(12) C(17) H(20) 109.6 no
C(12) C(17) H(21) 109.4 no
H(19) C(17) H(20) 109.5 no
H(19) C(17) H(21) 109.5 no
H(20) C(17) H(21) 109.5 no
C(13) C(18) H(22) 109.6 no
C(13) C(18) H(23) 109.4 no
C(13) C(18) H(24) 109.4 no
H(22) C(18) H(23) 109.5 no
H(22) C(18) H(24) 109.5 no
H(23) C(18) H(24) 109.5 no
C(14) C(19) H(25) 109.3 no
C(14) C(19) H(26) 109.7 no
C(14) C(19) H(27) 109.5 no
H(25) C(19) H(26) 109.5 no
H(25) C(19) H(27) 109.5 no
H(26) C(19) H(27) 109.5 no
C(15) C(20) H(28) 109.2 no
C(15) C(20) H(29) 109.6 no
C(15) C(20) H(30) 109.6 no
H(28) C(20) H(29) 109.5 no
H(28) C(20) H(30) 109.5 no
H(29) C(20) H(30) 109.5 no
P(1) C(21) H(31) 109.7 no
P(1) C(21) H(32) 109.2 no
P(1) C(21) H(33) 109.5 no
H(31) C(21) H(32) 109.5 no
H(31) C(21) H(33) 109.5 no
H(32) C(21) H(33) 109.5 no
P(1) C(22) H(34) 109.6 no
P(1) C(22) H(35) 109.5 no
P(1) C(22) H(36) 109.4 no
H(34) C(22) H(35) 109.5 no
H(34) C(22) H(36) 109.5 no
H(35) C(22) H(36) 109.5 no

loop_
_geom_bond_atom_site_label_1
_geom_bond_atom_site_label_2
_geom_bond_distance
_geom_bond_publ_flag
Ru(1) Ru(2) 2.8484(6) yes
Ru(1) Cl(1) 2.3790(16) yes
Ru(1) Cl(2) 2.4516(18) yes
Ru(1) P(1) 2.2847(15) yes
Ru(1) C(1) 2.214(6) yes
Ru(1) C(2) 2.224(6) yes
Ru(1) C(3) 2.205(6) yes
Ru(1) C(4) 2.178(6) yes
Ru(1) C(5) 2.216(6) yes
Ru(2) Cl(1) 2.3837(16) yes
Ru(2) Cl(3) 2.4408(17) yes
Ru(2) P(1) 2.2904(15) yes
Ru(2) C(11) 2.175(6) yes
Ru(2) C(12) 2.212(6) yes
Ru(2) C(13) 2.217(6) yes
Ru(2) C(14) 2.223(6) yes
Ru(2) C(15) 2.185(6) yes
P(1) C(21) 1.822(6) yes
P(1) C(22) 1.823(6) yes
C(1) C(2) 1.445(8) yes
C(1) C(5) 1.427(9) yes
C(1) C(6) 1.495(9) yes
C(2) C(3) 1.429(9) yes
C(2) C(7) 1.495(10) yes
C(3) C(4) 1.440(9) yes
C(3) C(8) 1.497(9) yes
C(4) C(5) 1.430(9) yes
C(4) C(9) 1.500(10) yes
C(5) C(10) 1.490(10) yes
C(11) C(12) 1.439(9) yes
C(11) C(15) 1.438(9) yes
C(11) C(16) 1.496(9) yes
C(12) C(13) 1.420(9) yes
C(12) C(17) 1.501(9) yes
C(13) C(14) 1.440(9) yes
C(13) C(18) 1.490(9) yes
C(14) C(15) 1.420(9) yes
C(14) C(19) 1.496(10) yes
C(15) C(20) 1.510(10) yes
C(6) H(1) 0.950 no
C(6) H(2) 0.950 no
C(6) H(3) 0.950 no
C(7) H(4) 0.950 no
C(7) H(5) 0.950 no
C(7) H(6) 0.950 no
C(8) H(7) 0.950 no
C(8) H(8) 0.950 no
C(8) H(9) 0.950 no
C(9) H(10) 0.950 no
C(9) H(11) 0.950 no
C(9) H(12) 0.950 no
C(10) H(13) 0.950 no
C(10) H(14) 0.950 no
C(10) H(15) 0.950 no
C(16) H(16) 0.950 no
C(16) H(17) 0.950 no
C(16) H(18) 0.950 no
C(17) H(19) 0.950 no
C(17) H(20) 0.950 no
C(17) H(21) 0.950 no
C(18) H(22) 0.950 no
C(18) H(23) 0.950 no
C(18) H(24) 0.950 no
C(19) H(25) 0.950 no
C(19) H(26) 0.950 no
C(19) H(27) 0.950 no
C(20) H(28) 0.950 no
C(20) H(29) 0.950 no
C(20) H(30) 0.950 no
C(21) H(31) 0.950 no
C(21) H(32) 0.950 no
C(21) H(33) 0.950 no
C(22) H(34) 0.950 no
C(22) H(35) 0.950 no
C(22) H(36) 0.950 no

loop_
_geom_contact_atom_site_label_1
_geom_contact_atom_site_label_2
_geom_contact_distance
_geom_contact_site_symmetry_2
Cl(3) C(6) 3.598(7) 2_656
C(6) Cl(3) 3.598(7) 2_646
C(10) C(22) 3.567(10) 1_455
C(19) C(19) 3.463(10) 3_657
C(22) C(10) 3.567(10) 1_655
Cl(1) H(13) 3.067 2_556
Cl(2) H(7) 3.240 2_546
Cl(2) H(19) 3.436 1_455
Cl(2) H(24) 3.209 1_455
Cl(2) H(35) 3.541 1_455
Cl(3) H(1) 3.397 2_656
Cl(3) H(3) 3.031 2_656
Cl(3) H(10) 3.220 1_655
Cl(3) H(12) 3.394 1_655
Cl(3) H(32) 3.236 2_656
Cl(3) H(33) 3.495 2_656
Cl(3) H(34) 3.285 2_656
C(3) H(26) 3.572 4_454
C(4) H(26) 3.425 4_454
C(4) H(29) 3.566 4_454
C(5) H(17) 3.522 4_454
C(6) H(16) 3.336 2_646
C(6) H(16) 3.592 4_454
C(6) H(17) 3.319 4_454
C(6) H(20) 3.200 4_454
C(6) H(21) 2.917 2_646
C(7) H(20) 3.379 4_454
C(7) H(23) 3.219 4_454
C(7) H(29) 3.095 4_554
C(7) H(32) 3.513 2_656
C(8) H(15) 3.302 2_556
C(8) H(26) 3.471 4_454
C(8) H(32) 3.315 2_656
C(8) H(34) 3.459 2_656
C(8) H(35) 3.282 2_656
C(9) H(26) 3.190 4_454
C(9) H(29) 3.286 4_454
C(9) H(33) 3.072 2_556
C(9) H(36) 3.372 1_455
C(10) H(7) 3.261 2_546
C(10) H(17) 3.170 4_454
C(10) H(28) 3.594 4_454
C(10) H(29) 3.508 4_454
C(10) H(34) 3.438 1_455
C(10) H(35) 3.290 1_455
C(10) H(36) 3.389 1_455
C(11) H(2) 3.299 4_555
C(12) H(5) 3.361 4_555
C(15) H(14) 3.490 4_555
C(16) H(1) 3.504 2_656
C(16) H(2) 2.889 4_555
C(16) H(18) 3.596 3_667
C(16) H(20) 3.359 3_767
C(16) H(28) 3.125 3_667
C(17) H(2) 3.199 2_656
C(17) H(2) 3.585 4_555
C(17) H(5) 2.990 4_555
C(17) H(16) 3.388 3_767
C(17) H(30) 3.462 1_655
C(18) H(8) 3.502 2_646
C(18) H(8) 3.307 4_555
C(18) H(22) 3.369 3_757
C(19) H(11) 3.245 4_555
C(19) H(25) 3.164 3_657
C(19) H(26) 3.595 3_657
C(19) H(27) 3.094 3_657
C(19) H(31) 3.356 3_657
C(20) H(5) 3.173 4_455
C(20) H(14) 3.040 4_555
C(20) H(18) 3.595 3_667
C(20) H(19) 3.556 1_455
C(21) H(4) 3.381 2_646
C(21) H(11) 3.109 2_546
C(21) H(26) 3.442 3_657
C(22) H(9) 3.174 2_646
C(22) H(10) 3.155 1_655
C(22) H(14) 3.334 1_655
C(22) H(15) 2.921 1_655
H(1) Cl(3) 3.397 2_646
H(1) C(16) 3.504 2_646
H(1) H(16) 2.746 2_646
H(1) H(18) 3.441 2_646
H(1) H(20) 2.868 4_454
H(1) H(21) 3.002 2_646
H(2) C(11) 3.299 4_454
H(2) C(16) 2.889 4_454
H(2) C(17) 3.199 2_646
H(2) C(17) 3.585 4_454
H(2) H(16) 3.092 2_646
H(2) H(16) 2.684 4_454
H(2) H(17) 2.456 4_454
H(2) H(20) 3.113 2_646
H(2) H(20) 2.842 4_454
H(2) H(21) 2.466 2_646
H(3) Cl(3) 3.031 2_646
H(3) H(12) 3.087 2_546
H(3) H(21) 2.810 2_646
H(4) C(21) 3.381 2_656
H(4) H(23) 2.887 4_454
H(4) H(29) 3.198 4_554
H(4) H(31) 3.511 2_656
H(4) H(32) 2.601 2_656
H(5) C(12) 3.361 4_454
H(5) C(17) 2.990 4_454
H(5) C(20) 3.173 4_554
H(5) H(19) 2.852 4_454
H(5) H(20) 2.503 4_454
H(5) H(23) 2.825 4_454
H(5) H(28) 3.291 4_554
H(5) H(29) 2.720 4_554
H(5) H(30) 3.006 4_554
H(6) H(10) 2.872 1_655
H(6) H(11) 3.583 1_655
H(6) H(14) 3.555 1_655
H(6) H(29) 2.866 4_554
H(7) Cl(2) 3.240 2_556
H(7) C(10) 3.261 2_556
H(7) H(13) 2.955 2_556
H(7) H(15) 2.698 2_556
H(7) H(26) 3.107 4_454
H(7) H(33) 3.534 2_556
H(7) H(35) 3.280 2_656
H(8) C(18) 3.502 2_656
H(8) C(18) 3.307 4_454
H(8) H(22) 3.100 2_656
H(8) H(22) 3.112 4_454
H(8) H(23) 2.817 4_454
H(8) H(24) 3.097 2_656
H(8) H(26) 3.286 4_454
H(8) H(32) 2.995 2_656
H(8) H(35) 3.197 2_656
H(9) C(22) 3.174 2_656
H(9) H(13) 3.437 2_556
H(9) H(15) 3.081 2_556
H(9) H(32) 2.762 2_656
H(9) H(34) 2.660 2_656
H(9) H(35) 2.839 2_656
H(10) Cl(3) 3.220 1_455
H(10) C(22) 3.155 1_455
H(10) H(6) 2.872 1_455
H(10) H(29) 3.010 4_454
H(10) H(33) 3.462 2_556
H(10) H(35) 3.066 1_455
H(10) H(36) 2.432 1_455
H(11) C(19) 3.245 4_454
H(11) C(21) 3.109 2_556
H(11) H(6) 3.583 1_455
H(11) H(26) 2.354 4_454
H(11) H(27) 3.573 4_454
H(11) H(29) 2.933 4_454
H(11) H(31) 3.208 2_556
H(11) H(32) 3.301 2_556
H(11) H(33) 2.394 2_556
H(12) Cl(3) 3.394 1_455
H(12) H(3) 3.087 2_556
H(12) H(13) 3.238 2_556
H(12) H(21) 3.503 1_455
H(12) H(33) 2.983 2_556
H(13) Cl(1) 3.067 2_546
H(13) H(7) 2.955 2_546
H(13) H(9) 3.437 2_546
H(13) H(12) 3.238 2_546
H(13) H(17) 2.847 4_454
H(14) C(15) 3.490 4_454
H(14) C(20) 3.040 4_454
H(14) C(22) 3.334 1_455
H(14) H(6) 3.555 1_455
H(14) H(17) 2.840 4_454
H(14) H(18) 3.377 2_546
H(14) H(28) 2.710 4_454
H(14) H(29) 2.689 4_454
H(14) H(34) 3.115 1_455
H(14) H(35) 3.319 1_455
H(14) H(36) 3.020 1_455
H(15) C(8) 3.302 2_546
H(15) C(22) 2.921 1_455
H(15) H(7) 2.698 2_546
H(15) H(9) 3.081 2_546
H(15) H(34) 2.925 1_455
H(15) H(35) 2.472 1_455
H(15) H(36) 2.889 1_455
H(16) C(6) 3.336 2_656
H(16) C(6) 3.592 4_555
H(16) C(17) 3.388 3_767
H(16) H(1) 2.746 2_656
H(16) H(2) 3.092 2_656
H(16) H(2) 2.684 4_555
H(16) H(16) 3.586 3_767
H(16) H(20) 2.604 3_767
H(16) H(21) 3.383 3_767
H(16) H(28) 3.262 3_667
H(17) C(5) 3.522 4_555
H(17) C(6) 3.319 4_555
H(17) C(10) 3.170 4_555
H(17) H(2) 2.456 4_555
H(17) H(13) 2.847 4_555
H(17) H(14) 2.840 4_555
H(17) H(18) 3.080 3_667
H(17) H(20) 3.351 3_767
H(17) H(28) 2.965 3_667
H(18) C(16) 3.596 3_667
H(18) C(20) 3.595 3_667
H(18) H(1) 3.441 2_656
H(18) H(14) 3.377 2_556
H(18) H(17) 3.080 3_667
H(18) H(18) 3.226 3_667
H(18) H(28) 2.656 3_667
H(19) Cl(2) 3.436 1_655
H(19) C(20) 3.556 1_655
H(19) H(5) 2.852 4_555
H(19) H(30) 2.776 1_655
H(20) C(6) 3.200 4_555
H(20) C(7) 3.379 4_555
H(20) C(16) 3.359 3_767
H(20) H(1) 2.868 4_555
H(20) H(2) 3.113 2_656
H(20) H(2) 2.842 4_555
H(20) H(5) 2.503 4_555
H(20) H(16) 2.604 3_767
H(20) H(17) 3.351 3_767
H(20) H(28) 3.515 1_655
H(20) H(30) 3.318 1_655
H(21) C(6) 2.917 2_656
H(21) H(1) 3.002 2_656
H(21) H(2) 2.466 2_656
H(21) H(3) 2.810 2_656
H(21) H(12) 3.503 1_655
H(21) H(16) 3.383 3_767
H(22) C(18) 3.369 3_757
H(22) H(8) 3.100 2_646
H(22) H(8) 3.112 4_555
H(22) H(22) 2.890 3_757
H(22) H(23) 3.050 3_757
H(23) C(7) 3.219 4_555
H(23) H(4) 2.887 4_555
H(23) H(5) 2.825 4_555
H(23) H(8) 2.817 4_555
H(23) H(22) 3.050 3_757
H(24) Cl(2) 3.209 1_655
H(24) H(8) 3.097 2_646
H(25) C(19) 3.164 3_657
H(25) H(25) 3.135 3_657
H(25) H(26) 3.215 3_657
H(25) H(27) 2.643 3_657
H(25) H(31) 3.585 3_657
H(26) C(3) 3.572 4_555
H(26) C(4) 3.425 4_555
H(26) C(8) 3.471 4_555
H(26) C(9) 3.190 4_555
H(26) C(19) 3.595 3_657
H(26) C(21) 3.442 3_657
H(26) H(7) 3.107 4_555
H(26) H(8) 3.286 4_555
H(26) H(11) 2.354 4_555
H(26) H(25) 3.215 3_657
H(26) H(27) 3.146 3_657
H(26) H(31) 2.867 3_657
H(26) H(33) 3.174 3_657
H(27) C(19) 3.094 3_657
H(27) H(11) 3.573 4_555
H(27) H(25) 2.643 3_657
H(27) H(26) 3.146 3_657
H(27) H(27) 2.992 3_657
H(27) H(31) 3.121 3_657
H(28) C(10) 3.594 4_555
H(28) C(16) 3.125 3_667
H(28) H(5) 3.291 4_455
H(28) H(14) 2.710 4_555
H(28) H(16) 3.262 3_667
H(28) H(17) 2.965 3_667
H(28) H(18) 2.656 3_667
H(28) H(20) 3.515 1_455
H(29) C(4) 3.566 4_555
H(29) C(7) 3.095 4_455
H(29) C(9) 3.286 4_555
H(29) C(10) 3.508 4_555
H(29) H(4) 3.198 4_455
H(29) H(5) 2.720 4_455
H(29) H(6) 2.866 4_455
H(29) H(10) 3.010 4_555
H(29) H(11) 2.933 4_555
H(29) H(14) 2.689 4_555
H(30) C(17) 3.462 1_455
H(30) H(5) 3.006 4_455
H(30) H(19) 2.776 1_455
H(30) H(20) 3.318 1_455
H(31) C(19) 3.356 3_657
H(31) H(4) 3.511 2_646
H(31) H(11) 3.208 2_546
H(31) H(25) 3.585 3_657
H(31) H(26) 2.867 3_657
H(31) H(27) 3.121 3_657
H(32) Cl(3) 3.236 2_646
H(32) C(7) 3.513 2_646
H(32) C(8) 3.315 2_646
H(32) H(4) 2.601 2_646
H(32) H(8) 2.995 2_646
H(32) H(9) 2.762 2_646
H(32) H(11) 3.301 2_546
H(33) Cl(3) 3.495 2_646
H(33) C(9) 3.072 2_546
H(33) H(7) 3.534 2_546
H(33) H(10) 3.462 2_546
H(33) H(11) 2.394 2_546
H(33) H(12) 2.983 2_546
H(33) H(26) 3.174 3_657
H(34) Cl(3) 3.285 2_646
H(34) C(8) 3.459 2_646
H(34) C(10) 3.438 1_655
H(34) H(9) 2.660 2_646
H(34) H(14) 3.115 1_655
H(34) H(15) 2.925 1_655
H(35) Cl(2) 3.541 1_655
H(35) C(8) 3.282 2_646
H(35) C(10) 3.290 1_655
H(35) H(7) 3.280 2_646
H(35) H(8) 3.197 2_646
H(35) H(9) 2.839 2_646
H(35) H(10) 3.066 1_655
H(35) H(14) 3.319 1_655
H(35) H(15) 2.472 1_655
H(36) C(9) 3.372 1_655
H(36) C(10) 3.389 1_655
H(36) H(10) 2.432 1_655
H(36) H(14) 3.020 1_655
H(36) H(15) 2.889 1_655

loop_
_geom_torsion_atom_site_label_1
_geom_torsion_atom_site_label_2
_geom_torsion_atom_site_label_3
_geom_torsion_atom_site_label_4
_geom_torsion
Cl(1) Ru(1) Ru(2) Cl(3) -87.97(6)
Cl(1) Ru(1) Ru(2) P(1) 177.37(7)
Cl(1) Ru(1) Ru(2) C(11) 18.3(3)
Cl(1) Ru(1) Ru(2) C(12) -143.3(13)
Cl(1) Ru(1) Ru(2) C(13) 148.7(2)
Cl(1) Ru(1) Ru(2) C(14) 106.0(2)
Cl(1) Ru(1) Ru(2) C(15) 61.8(2)
Cl(2) Ru(1) Ru(2) Cl(1) -86.62(6)
Cl(2) Ru(1) Ru(2) Cl(3) -174.59(5)
Cl(2) Ru(1) Ru(2) P(1) 90.75(6)
Cl(2) Ru(1) Ru(2) C(11) -68.3(3)
Cl(2) Ru(1) Ru(2) C(12) 130.1(13)
Cl(2) Ru(1) Ru(2) C(13) 62.0(2)
Cl(2) Ru(1) Ru(2) C(14) 19.4(2)
Cl(2) Ru(1) Ru(2) C(15) -24.8(2)
Ru(2) Ru(1) P(1) C(21) 122.9(2)
Ru(2) Ru(1) P(1) C(22) -111.2(2)
P(1) Ru(1) Ru(2) Cl(1) -177.37(7)
P(1) Ru(1) Ru(2) Cl(3) 94.66(6)
P(1) Ru(1) Ru(2) C(11) -159.1(3)
P(1) Ru(1) Ru(2) C(12) 39.4(13)
P(1) Ru(1) Ru(2) C(13) -28.7(2)
P(1) Ru(1) Ru(2) C(14) -71.4(2)
P(1) Ru(1) Ru(2) C(15) -115.6(2)
Ru(2) Ru(1) C(1) C(2) -70.2(4)
Ru(2) Ru(1) C(1) C(5) 172.1(2)
Ru(2) Ru(1) C(1) C(6) 52.1(7)
C(1) Ru(1) Ru(2) Cl(1) 147.3(2)
C(1) Ru(1) Ru(2) Cl(3) 59.3(2)
C(1) Ru(1) Ru(2) P(1) -35.3(2)
C(1) Ru(1) Ru(2) C(11) 165.6(4)
C(1) Ru(1) Ru(2) C(12) 4.0(13)
C(1) Ru(1) Ru(2) C(13) -64.1(3)
C(1) Ru(1) Ru(2) C(14) -106.7(3)
C(1) Ru(1) Ru(2) C(15) -150.9(3)
Ru(2) Ru(1) C(2) C(1) 135.3(3)
Ru(2) Ru(1) C(2) C(3) -107.1(3)
Ru(2) Ru(1) C(2) C(7) 12.6(7)
C(2) Ru(1) Ru(2) Cl(1) 106.97(19)
C(2) Ru(1) Ru(2) Cl(3) 19.00(18)
C(2) Ru(1) Ru(2) P(1) -75.66(19)
C(2) Ru(1) Ru(2) C(11) 125.3(3)
C(2) Ru(1) Ru(2) C(12) -36.3(13)
C(2) Ru(1) Ru(2) C(13) -104.4(3)
C(2) Ru(1) Ru(2) C(14) -147.0(2)
C(2) Ru(1) Ru(2) C(15) 168.8(2)
Ru(2) Ru(1) C(3) C(2) 94.3(3)
Ru(2) Ru(1) C(3) C(4) -147.8(3)
Ru(2) Ru(1) C(3) C(8) -26.0(6)
C(3) Ru(1) Ru(2) Cl(1) 64.1(2)
C(3) Ru(1) Ru(2) Cl(3) -23.9(2)
C(3) Ru(1) Ru(2) P(1) -118.5(2)
C(3) Ru(1) Ru(2) C(11) 82.4(3)
C(3) Ru(1) Ru(2) C(12) -79.2(13)
C(3) Ru(1) Ru(2) C(13) -147.3(3)
C(3) Ru(1) Ru(2) C(14) 170.1(2)
C(3) Ru(1) Ru(2) C(15) 125.9(2)
Ru(2) Ru(1) C(4) C(3) 61.4(5)
Ru(2) Ru(1) C(4) C(5) 177.9(3)
Ru(2) Ru(1) C(4) C(9) -60.9(7)
C(4) Ru(1) Ru(2) Cl(1) 24.7(3)
C(4) Ru(1) Ru(2) Cl(3) -63.3(3)
C(4) Ru(1) Ru(2) P(1) -158.0(3)
C(4) Ru(1) Ru(2) C(11) 43.0(4)
C(4) Ru(1) Ru(2) C(12) -118.6(13)
C(4) Ru(1) Ru(2) C(13) 173.3(4)
C(4) Ru(1) Ru(2) C(14) 130.7(4)
C(4) Ru(1) Ru(2) C(15) 86.5(4)
Ru(2) Ru(1) C(5) C(1) -52.0(17)
Ru(2) Ru(1) C(5) C(4) -170.4(13)
Ru(2) Ru(1) C(5) C(10) 68.7(17)
C(5) Ru(1) Ru(2) Cl(1) -166.7(15)
C(5) Ru(1) Ru(2) Cl(3) 105.3(15)
C(5) Ru(1) Ru(2) P(1) 10.6(15)
C(5) Ru(1) Ru(2) C(11) -148.4(15)
C(5) Ru(1) Ru(2) C(12) 50(2)
C(5) Ru(1) Ru(2) C(13) -18.1(15)
C(5) Ru(1) Ru(2) C(14) -60.7(15)
C(5) Ru(1) Ru(2) C(15) -104.9(15)
Cl(2) Ru(1) Cl(1) Ru(2) 90.70(5)
Cl(1) Ru(1) P(1) Ru(2) -2.18(6)
Cl(1) Ru(1) P(1) C(21) 120.7(2)
Cl(1) Ru(1) P(1) C(22) -113.4(2)
P(1) Ru(1) Cl(1) Ru(2) 2.13(5)
Cl(1) Ru(1) C(1) C(2) 33.1(5)
Cl(1) Ru(1) C(1) C(5) -84.6(5)
Cl(1) Ru(1) C(1) C(6) 155.4(4)
C(1) Ru(1) Cl(1) Ru(2) -125.8(3)
Cl(1) Ru(1) C(2) C(1) -163.9(2)
Cl(1) Ru(1) C(2) C(3) -46.4(3)
Cl(1) Ru(1) C(2) C(7) 73.3(6)
C(2) Ru(1) Cl(1) Ru(2) -103.28(18)
Cl(1) Ru(1) C(3) C(2) 140.4(3)
Cl(1) Ru(1) C(3) C(4) -101.6(3)
Cl(1) Ru(1) C(3) C(8) 20.2(5)
C(3) Ru(1) Cl(1) Ru(2) -129.52(17)
Cl(1) Ru(1) C(4) C(3) 81.1(3)
Cl(1) Ru(1) C(4) C(5) -162.4(3)
Cl(1) Ru(1) C(4) C(9) -41.2(5)
C(4) Ru(1) Cl(1) Ru(2) -167.33(18)
Cl(1) Ru(1) C(5) C(1) 142.6(3)
Cl(1) Ru(1) C(5) C(4) 24.3(4)
Cl(1) Ru(1) C(5) C(10) -96.7(5)
C(5) Ru(1) Cl(1) Ru(2) 177.9(2)
Cl(2) Ru(1) P(1) Ru(2) -88.25(5)
Cl(2) Ru(1) P(1) C(21) 34.6(2)
Cl(2) Ru(1) P(1) C(22) 160.6(2)
Cl(2) Ru(1) C(1) C(2) 172.4(2)
Cl(2) Ru(1) C(1) C(5) 54.7(3)
Cl(2) Ru(1) C(1) C(6) -65.3(6)
Cl(2) Ru(1) C(2) C(1) -14.8(5)
Cl(2) Ru(1) C(2) C(3) 102.8(4)
Cl(2) Ru(1) C(2) C(7) -137.5(5)
Cl(2) Ru(1) C(3) C(2) -134.8(3)
Cl(2) Ru(1) C(3) C(4) -16.8(5)
Cl(2) Ru(1) C(3) C(8) 104.9(5)
Cl(2) Ru(1) C(4) C(3) 168.9(3)
Cl(2) Ru(1) C(4) C(5) -74.6(3)
Cl(2) Ru(1) C(4) C(9) 46.7(5)
Cl(2) Ru(1) C(5) C(1) -132.0(3)
Cl(2) Ru(1) C(5) C(4) 109.6(3)
Cl(2) Ru(1) C(5) C(10) -11.3(5)
P(1) Ru(1) C(1) C(2) -97.1(3)
P(1) Ru(1) C(1) C(5) 145.2(3)
P(1) Ru(1) C(1) C(6) 25.2(6)
C(1) Ru(1) P(1) Ru(2) 157.23(16)
C(1) Ru(1) P(1) C(21) -79.9(3)
C(1) Ru(1) P(1) C(22) 46.0(3)
P(1) Ru(1) C(2) C(1) 85.6(3)
P(1) Ru(1) C(2) C(3) -156.9(3)
P(1) Ru(1) C(2) C(7) -37.2(6)
C(2) Ru(1) P(1) Ru(2) 119.34(16)
C(2) Ru(1) P(1) C(21) -117.8(3)
C(2) Ru(1) P(1) C(22) 8.2(3)
P(1) Ru(1) C(3) C(2) 30.6(4)
P(1) Ru(1) C(3) C(4) 148.5(3)
P(1) Ru(1) C(3) C(8) -89.7(6)
C(3) Ru(1) P(1) Ru(2) 101.1(2)
C(3) Ru(1) P(1) C(21) -136.0(3)
C(3) Ru(1) P(1) C(22) -10.0(3)
P(1) Ru(1) C(4) C(3) -73.8(5)
P(1) Ru(1) C(4) C(5) 42.7(6)
P(1) Ru(1) C(4) C(9) 163.9(3)
C(4) Ru(1) P(1) Ru(2) 152.0(4)
C(4) Ru(1) P(1) C(21) -85.1(4)
C(4) Ru(1) P(1) C(22) 40.9(5)
P(1) Ru(1) C(5) C(1) -42.2(4)
P(1) Ru(1) C(5) C(4) -160.6(3)
P(1) Ru(1) C(5) C(10) 78.5(6)
C(5) Ru(1) P(1) Ru(2) -178.6(2)
C(5) Ru(1) P(1) C(21) -55.7(3)
C(5) Ru(1) P(1) C(22) 70.3(3)
C(1) Ru(1) C(2) C(3) 117.5(5)
C(1) Ru(1) C(2) C(7) -122.7(8)
C(2) Ru(1) C(1) C(5) -117.7(5)
C(2) Ru(1) C(1) C(6) 122.3(7)
C(1) Ru(1) C(3) C(2) -37.7(3)
C(1) Ru(1) C(3) C(4) 80.3(3)
C(1) Ru(1) C(3) C(8) -158.0(6)
C(3) Ru(1) C(1) C(2) 37.3(3)
C(3) Ru(1) C(1) C(5) -80.4(4)
C(3) Ru(1) C(1) C(6) 159.6(7)
C(1) Ru(1) C(4) C(3) -79.6(4)
C(1) Ru(1) C(4) C(5) 36.9(3)
C(1) Ru(1) C(4) C(9) 158.1(6)
C(4) Ru(1) C(1) C(2) 80.4(3)
C(4) Ru(1) C(1) C(5) -37.3(3)
C(4) Ru(1) C(1) C(6) -157.2(7)
C(1) Ru(1) C(5) C(4) -118.3(5)
C(1) Ru(1) C(5) C(10) 120.8(7)
C(5) Ru(1) C(1) C(2) 117.7(5)
C(5) Ru(1) C(1) C(6) -120.0(7)
C(2) Ru(1) C(3) C(4) 118.0(5)
C(2) Ru(1) C(3) C(8) -120.3(7)
C(3) Ru(1) C(2) C(1) -117.5(5)
C(3) Ru(1) C(2) C(7) 119.7(8)
C(2) Ru(1) C(4) C(3) -37.0(3)
C(2) Ru(1) C(4) C(5) 79.5(4)
C(2) Ru(1) C(4) C(9) -159.3(6)
C(4) Ru(1) C(2) C(1) -79.9(3)
C(4) Ru(1) C(2) C(3) 37.7(3)
C(4) Ru(1) C(2) C(7) 157.4(7)
C(2) Ru(1) C(5) C(1) 37.6(3)
C(2) Ru(1) C(5) C(4) -80.7(4)
C(2) Ru(1) C(5) C(10) 158.4(6)
C(5) Ru(1) C(2) C(1) -37.2(3)
C(5) Ru(1) C(2) C(3) 80.3(3)
C(5) Ru(1) C(2) C(7) -160.0(7)
C(3) Ru(1) C(4) C(5) 116.5(5)
C(3) Ru(1) C(4) C(9) -122.3(6)
C(4) Ru(1) C(3) C(2) -118.0(5)
C(4) Ru(1) C(3) C(8) 121.7(7)
C(3) Ru(1) C(5) C(1) 79.9(4)
C(3) Ru(1) C(5) C(4) -38.4(3)
C(3) Ru(1) C(5) C(10) -159.3(6)
C(5) Ru(1) C(3) C(2) -80.0(3)
C(5) Ru(1) C(3) C(4) 38.0(3)
C(5) Ru(1) C(3) C(8) 159.7(6)
C(4) Ru(1) C(5) C(1) 118.3(5)
C(4) Ru(1) C(5) C(10) -120.9(7)
C(5) Ru(1) C(4) C(3) -116.5(5)
C(5) Ru(1) C(4) C(9) 121.2(7)
Ru(1) Ru(2) P(1) C(21) -113.7(2)
Ru(1) Ru(2) P(1) C(22) 122.4(2)
Ru(1) Ru(2) C(11) C(12) -176.2(2)
Ru(1) Ru(2) C(11) C(15) 67.7(4)
Ru(1) Ru(2) C(11) C(16) -54.2(7)
Ru(1) Ru(2) C(12) C(11) 164.7(11)
Ru(1) Ru(2) C(12) C(13) -77.1(14)
Ru(1) Ru(2) C(12) C(17) 44.5(16)
Ru(1) Ru(2) C(13) C(12) 168.5(2)
Ru(1) Ru(2) C(13) C(14) -73.4(4)
Ru(1) Ru(2) C(13) C(18) 48.4(7)
Ru(1) Ru(2) C(14) C(13) 135.2(3)
Ru(1) Ru(2) C(14) C(15) -107.0(3)
Ru(1) Ru(2) C(14) C(19) 10.8(7)
Ru(1) Ru(2) C(15) C(11) -145.2(2)
Ru(1) Ru(2) C(15) C(14) 97.0(3)
Ru(1) Ru(2) C(15) C(20) -23.7(6)
Cl(3) Ru(2) Cl(1) Ru(1) 88.20(4)
Cl(1) Ru(2) P(1) Ru(1) 2.17(6)
Cl(1) Ru(2) P(1) C(21) -111.5(2)
Cl(1) Ru(2) P(1) C(22) 124.5(2)
P(1) Ru(2) Cl(1) Ru(1) -2.12(5)
Cl(1) Ru(2) C(11) C(12) -161.5(3)
Cl(1) Ru(2) C(11) C(15) 82.4(3)
Cl(1) Ru(2) C(11) C(16) -39.5(5)
C(11) Ru(2) Cl(1) Ru(1) -170.60(17)
Cl(1) Ru(2) C(12) C(11) 25.3(4)
Cl(1) Ru(2) C(12) C(13) 143.6(3)
Cl(1) Ru(2) C(12) C(17) -94.8(5)
C(12) Ru(2) Cl(1) Ru(1) 173.9(2)
Cl(1) Ru(2) C(13) C(12) -82.4(5)
Cl(1) Ru(2) C(13) C(14) 35.6(5)
Cl(1) Ru(2) C(13) C(18) 157.5(4)
C(13) Ru(2) Cl(1) Ru(1) -131.1(3)
Cl(1) Ru(2) C(14) C(13) -162.9(3)
Cl(1) Ru(2) C(14) C(15) -45.1(4)
Cl(1) Ru(2) C(14) C(19) 72.8(7)
C(14) Ru(2) Cl(1) Ru(1) -106.93(19)
Cl(1) Ru(2) C(15) C(11) -100.3(3)
Cl(1) Ru(2) C(15) C(14) 141.9(3)
Cl(1) Ru(2) C(15) C(20) 21.2(5)
C(15) Ru(2) Cl(1) Ru(1) -132.50(17)
Cl(3) Ru(2) P(1) Ru(1) -84.15(5)
Cl(3) Ru(2) P(1) C(21) 162.2(2)
Cl(3) Ru(2) P(1) C(22) 38.2(2)
Cl(3) Ru(2) C(11) C(12) -74.1(3)
Cl(3) Ru(2) C(11) C(15) 169.8(3)
Cl(3) Ru(2) C(11) C(16) 47.9(5)
Cl(3) Ru(2) C(12) C(11) 109.6(3)
Cl(3) Ru(2) C(12) C(13) -132.2(3)
Cl(3) Ru(2) C(12) C(17) -10.6(5)
Cl(3) Ru(2) C(13) C(12) 53.9(4)
Cl(3) Ru(2) C(13) C(14) 172.0(3)
Cl(3) Ru(2) C(13) C(18) -66.2(6)
Cl(3) Ru(2) C(14) C(13) -15.2(5)
Cl(3) Ru(2) C(14) C(15) 102.7(4)
Cl(3) Ru(2) C(14) C(19) -139.5(5)
Cl(3) Ru(2) C(15) C(11) -15.4(4)
Cl(3) Ru(2) C(15) C(14) -133.3(3)
Cl(3) Ru(2) C(15) C(20) 106.0(5)
P(1) Ru(2) C(11) C(12) 46.5(6)
P(1) Ru(2) C(11) C(15) -69.6(5)
P(1) Ru(2) C(11) C(16) 168.5(3)
C(11) Ru(2) P(1) Ru(1) 153.4(4)
C(11) Ru(2) P(1) C(21) 39.7(5)
C(11) Ru(2) P(1) C(22) -84.3(4)
P(1) Ru(2) C(12) C(11) -159.2(2)
P(1) Ru(2) C(12) C(13) -41.0(4)
P(1) Ru(2) C(12) C(17) 80.6(5)
C(12) Ru(2) P(1) Ru(1) -174.4(2)
C(12) Ru(2) P(1) C(21) 71.9(3)
C(12) Ru(2) P(1) C(22) -52.0(3)
P(1) Ru(2) C(13) C(12) 146.4(3)
P(1) Ru(2) C(13) C(14) -95.5(3)
P(1) Ru(2) C(13) C(18) 26.3(6)
C(13) Ru(2) P(1) Ru(1) 162.12(18)
C(13) Ru(2) P(1) C(21) 48.4(3)
C(13) Ru(2) P(1) C(22) -75.5(2)
P(1) Ru(2) C(14) C(13) 87.1(3)
P(1) Ru(2) C(14) C(15) -155.0(3)
P(1) Ru(2) C(14) C(19) -37.2(6)
C(14) Ru(2) P(1) Ru(1) 124.29(18)
C(14) Ru(2) P(1) C(21) 10.6(3)
C(14) Ru(2) P(1) C(22) -113.3(2)
P(1) Ru(2) C(15) C(11) 150.4(2)
P(1) Ru(2) C(15) C(14) 32.5(4)
P(1) Ru(2) C(15) C(20) -88.1(5)
C(15) Ru(2) P(1) Ru(1) 105.1(2)
C(15) Ru(2) P(1) C(21) -8.6(3)
C(15) Ru(2) P(1) C(22) -132.6(3)
C(11) Ru(2) C(12) C(13) 118.2(5)
C(11) Ru(2) C(12) C(17) -120.2(7)
C(12) Ru(2) C(11) C(15) -116.1(5)
C(12) Ru(2) C(11) C(16) 122.0(7)
C(11) Ru(2) C(13) C(12) -37.6(3)
C(11) Ru(2) C(13) C(14) 80.5(4)
C(11) Ru(2) C(13) C(18) -157.7(7)
C(13) Ru(2) C(11) C(12) 36.7(3)
C(13) Ru(2) C(11) C(15) -79.4(3)
C(13) Ru(2) C(11) C(16) 158.7(6)
C(11) Ru(2) C(14) C(13) -80.0(3)
C(11) Ru(2) C(14) C(15) 37.9(3)
C(11) Ru(2) C(14) C(19) 155.7(7)
C(14) Ru(2) C(11) C(12) 79.2(3)
C(14) Ru(2) C(11) C(15) -37.0(3)
C(14) Ru(2) C(11) C(16) -158.8(6)
C(11) Ru(2) C(15) C(14) -117.9(5)
C(11) Ru(2) C(15) C(20) 121.5(7)
C(15) Ru(2) C(11) C(12) 116.1(5)
C(15) Ru(2) C(11) C(16) -121.9(7)
C(12) Ru(2) C(13) C(14) 118.0(5)
C(12) Ru(2) C(13) C(18) -120.1(8)
C(13) Ru(2) C(12) C(11) -118.2(5)
C(13) Ru(2) C(12) C(17) 121.6(7)
C(12) Ru(2) C(14) C(13) -36.9(3)
C(12) Ru(2) C(14) C(15) 80.9(4)
C(12) Ru(2) C(14) C(19) -161.3(7)
C(14) Ru(2) C(12) C(11) -80.8(4)
C(14) Ru(2) C(12) C(13) 37.4(3)
C(14) Ru(2) C(12) C(17) 159.0(6)
C(12) Ru(2) C(15) C(11) 38.4(3)
C(12) Ru(2) C(15) C(14) -79.5(4)
C(12) Ru(2) C(15) C(20) 159.9(6)
C(15) Ru(2) C(12) C(11) -38.6(3)
C(15) Ru(2) C(12) C(13) 79.6(4)
C(15) Ru(2) C(12) C(17) -158.8(6)
C(13) Ru(2) C(14) C(15) 117.8(5)
C(13) Ru(2) C(14) C(19) -124.4(8)
C(14) Ru(2) C(13) C(12) -118.0(5)
C(14) Ru(2) C(13) C(18) 121.8(7)
C(13) Ru(2) C(15) C(11) 80.4(3)
C(13) Ru(2) C(15) C(14) -37.4(3)
C(13) Ru(2) C(15) C(20) -158.1(6)
C(15) Ru(2) C(13) C(12) -80.9(4)
C(15) Ru(2) C(13) C(14) 37.2(3)
C(15) Ru(2) C(13) C(18) 159.0(7)
C(14) Ru(2) C(15) C(11) 117.9(5)
C(14) Ru(2) C(15) C(20) -120.7(7)
C(15) Ru(2) C(14) C(13) -117.8(5)
C(15) Ru(2) C(14) C(19) 117.8(8)
Ru(1) C(1) C(2) C(3) -61.2(4)
Ru(1) C(1) C(2) C(7) 130.9(6)
Ru(1) C(1) C(5) C(4) 60.1(4)
Ru(1) C(1) C(5) C(10) -120.5(6)
C(2) C(1) C(5) Ru(1) -62.1(4)
C(2) C(1) C(5) C(4) -2.0(6)
C(2) C(1) C(5) C(10) 177.4(6)
C(5) C(1) C(2) Ru(1) 62.0(4)
C(5) C(1) C(2) C(3) 0.9(6)
C(5) C(1) C(2) C(7) -167.1(5)
C(6) C(1) C(2) Ru(1) -127.4(6)
C(6) C(1) C(2) C(3) 171.4(5)
C(6) C(1) C(2) C(7) 3.5(10)
C(6) C(1) C(5) Ru(1) 127.1(6)
C(6) C(1) C(5) C(4) -172.7(5)
C(6) C(1) C(5) C(10) 6.6(10)
Ru(1) C(2) C(3) C(4) -60.7(4)
Ru(1) C(2) C(3) C(8) 122.7(6)
C(1) C(2) C(3) Ru(1) 61.3(4)
C(1) C(2) C(3) C(4) 0.6(6)
C(1) C(2) C(3) C(8) -176.0(5)
C(7) C(2) C(3) Ru(1) -130.5(6)
C(7) C(2) C(3) C(4) 168.8(5)
C(7) C(2) C(3) C(8) -7.8(9)
Ru(1) C(3) C(4) C(5) -63.8(4)
Ru(1) C(3) C(4) C(9) 117.4(6)
C(2) C(3) C(4) Ru(1) 62.0(4)
C(2) C(3) C(4) C(5) -1.8(7)
C(2) C(3) C(4) C(9) 179.4(6)
C(8) C(3) C(4) Ru(1) -121.5(6)
C(8) C(3) C(4) C(5) 174.7(6)
C(8) C(3) C(4) C(9) -4.1(10)
Ru(1) C(4) C(5) C(1) -61.1(4)
Ru(1) C(4) C(5) C(10) 119.6(6)
C(3) C(4) C(5) Ru(1) 63.5(4)
C(3) C(4) C(5) C(1) 2.3(7)
C(3) C(4) C(5) C(10) -177.0(6)
C(9) C(4) C(5) Ru(1) -117.8(6)
C(9) C(4) C(5) C(1) -178.9(6)
C(9) C(4) C(5) C(10) 1.8(10)
Ru(2) C(11) C(12) C(13) -61.5(4)
Ru(2) C(11) C(12) C(17) 119.8(6)
Ru(2) C(11) C(15) C(14) 63.0(4)
Ru(2) C(11) C(15) C(20) -119.4(6)
C(12) C(11) C(15) Ru(2) -63.6(4)
C(12) C(11) C(15) C(14) -0.7(6)
C(12) C(11) C(15) C(20) 177.0(6)
C(15) C(11) C(12) Ru(2) 62.9(4)
C(15) C(11) C(12) C(13) 1.4(6)
C(15) C(11) C(12) C(17) -177.3(6)
C(16) C(11) C(12) Ru(2) -117.0(6)
C(16) C(11) C(12) C(13) -178.5(5)
C(16) C(11) C(12) C(17) 2.8(10)
C(16) C(11) C(15) Ru(2) 116.3(6)
C(16) C(11) C(15) C(14) 179.2(5)
C(16) C(11) C(15) C(20) -3.1(10)
Ru(2) C(12) C(13) C(14) -61.8(4)
Ru(2) C(12) C(13) C(18) 126.6(6)
C(11) C(12) C(13) Ru(2) 60.2(4)
C(11) C(12) C(13) C(14) -1.6(7)
C(11) C(12) C(13) C(18) -173.2(5)
C(17) C(12) C(13) Ru(2) -121.1(6)
C(17) C(12) C(13) C(14) 177.1(6)
C(17) C(12) C(13) C(18) 5.5(10)
Ru(2) C(13) C(14) C(15) -60.5(4)
Ru(2) C(13) C(14) C(19) 130.1(6)
C(12) C(13) C(14) Ru(2) 61.7(4)
C(12) C(13) C(14) C(15) 1.2(7)
C(12) C(13) C(14) C(19) -168.2(6)
C(18) C(13) C(14) Ru(2) -126.9(6)
C(18) C(13) C(14) C(15) 172.7(6)
C(18) C(13) C(14) C(19) 3.3(10)
Ru(2) C(14) C(15) C(11) -61.5(4)
Ru(2) C(14) C(15) C(20) 120.8(6)
C(13) C(14) C(15) Ru(2) 61.2(4)
C(13) C(14) C(15) C(11) -0.3(6)
C(13) C(14) C(15) C(20) -178.0(6)
C(19) C(14) C(15) Ru(2) -128.9(6)
C(19) C(14) C(15) C(11) 169.6(5)
C(19) C(14) C(15) C(20) -8.1(9)
